data_7158655
loop_
_publ_author_name
'Edmonds, Anthony K.'
'Oakes, Catherine S.'
'Hassell-Hart, Storm'
'Bruy\`ere, Didier'
'Tizzard, Graham J.'
'Coles, Simon J.'
'Felix, Robert'
'Maple, Hannah J.'
'Marsh, Graham P.'
'Spencer, John'

_publ_section_title
;
 Scale-up and optimization of the synthesis of dual CBP/BRD4 inhibitor
 ISOX-DUAL.
;
_journal_issue 19
_journal_name_full 'Organic &amp; biomolecular chemistry'
_journal_page_first 4021
_journal_page_last 4029
_journal_paper_doi 10.1039/d2ob00609j
_journal_volume 20
_journal_year 2022
_chemical_formula_moiety 'C16 H19 N3 O3 S'
_chemical_formula_sum 'C16 H19 N3 O3 S'
_chemical_formula_weight 333.40
_space_group_crystal_system triclinic
_space_group_IT_number 2
_space_group_name_Hall '-P 1'
_space_group_name_H-M_alt 'P -1'
_atom_sites_solution_hydrogens mixed
_atom_sites_solution_primary dual
_audit_creation_date 2021-09-15
_audit_creation_method
;
Olex2 1.5
(compiled 2021.08.20 svn.r13c46975 for OlexSys, GUI svn.r6396)
;
_audit_update_record
;
2021-09-15 deposited with the CCDC.	2022-04-25 downloaded from the CCDC.
;
_cell_angle_alpha 74.263(2)
_cell_angle_beta 85.817(2)
_cell_angle_gamma 76.699(2)
_cell_formula_units_Z 4
_cell_length_a 7.2068(2)
_cell_length_b 15.1888(3)
_cell_length_c 15.2406(2)
_cell_measurement_reflns_used 31305
_cell_measurement_temperature 100(2)
_cell_measurement_theta_max 70.2840
_cell_measurement_theta_min 3.0010
_cell_volume 1562.57(6)
_computing_cell_refinement 'CrysAlisPro 1.171.39.46b (Rigaku OD, 2018)'
_computing_data_collection 'CrysAlisPro 1.171.39.46b (Rigaku OD, 2018)'
_computing_data_reduction 'CrysAlisPro 1.171.39.46b (Rigaku OD, 2018)'
_computing_molecular_graphics 'Olex2 1.5 (Dolomanov et al., 2009)'
_computing_publication_material 'Olex2 1.5 (Dolomanov et al., 2009)'
_computing_structure_refinement 'SHELXL 2018/3 (Sheldrick, 2015)'
_computing_structure_solution 'SHELXT 2018/2 (Sheldrick, 2018)'
_diffrn_ambient_temperature 100(2)
_diffrn_detector 'hybrid pixel detector'
_diffrn_detector_area_resol_mean 10
_diffrn_detector_dtime 0.000
_diffrn_detector_type 'Rigaku, HyPix 6000'
_diffrn_measured_fraction_theta_full 0.992
_diffrn_measured_fraction_theta_max 0.990
_diffrn_measurement_details
;
List of Runs (angles in degrees, time in seconds):

  # Type    Start    End  Width  t~exp~   \w     \q     \k     \f   Frames
#--------------------------------------------------------------------------
  1  \w    -89.00  89.00   0.50    0.50    --    0.00  60.00-120.00  356
  2  \w    -89.00  89.00   0.50    0.50    --    0.00  43.00   0.00  356
  3  \w   -179.00  -1.00   0.50    2.00    --  -90.00  29.00 120.00  356
  4  \w   -179.00  -1.00   0.50    2.00    --  -90.00  60.00-150.00  356
  5  \w   -179.00  -1.00   0.50    2.00    --  -90.00  57.00  30.00  356
  6  \w   -179.00  -1.00   0.50    2.00    --  -90.00  60.00  90.00  356
  7  \w   -179.00  -1.00   0.50    2.00    --  -90.00  60.00 -90.00  356
  8  \w   -179.00  -1.00   0.50    2.00    --  -90.00  60.00 -90.00  356
  9  \w   -179.00  -1.00   0.50    2.00    --  -90.00  14.00 -60.00  356
 10  \w   -179.00  -1.00   0.50    2.00    --  -90.00  60.00-150.00  356
 11  \w   -179.00  -1.00   0.50    2.00    --  -90.00  60.00 -30.00  356
 12  \w   -179.00  -1.00   0.50    2.00    --  -90.00  43.00-120.00  356
 13  \w   -179.00  -1.00   0.50    2.00    --  -90.00  29.00  30.00  356
 14  \w   -179.00  -1.00   0.50    2.00    --  -90.00  60.00-180.00  356
 15  \w   -179.00  -1.00   0.50    2.00    --  -90.00  60.00 -60.00  356
 16  \w   -179.00  -1.00   0.50    2.00    --  -90.00  60.00 120.00  356
 17  \w    -89.00  89.00   0.50    0.50    --    0.00  14.00  30.00  356
 18  \w    -89.00  27.00   0.50    0.50    --    0.00  29.00-150.00  232
 19  \w    -89.00  89.00   0.50    0.50    --    0.00  57.00 -60.00  356
;
_diffrn_measurement_device 'four-circle diffractometer'
_diffrn_measurement_device_details 'Rigaku, AFC11 quarter \c goniometer'
_diffrn_measurement_device_type
'Rigaku 007HF equipped with Varimax confocal mirrors and an AFC11 goniometer and HyPix 6000 detector'
_diffrn_measurement_method 'profile data from \w-scans'
_diffrn_measurement_specimen_support 'MiTeGen MicroLoop'
_diffrn_orient_matrix_type 'CrysAlisPro convention (1999,Acta A55,543-557)'
_diffrn_orient_matrix_UB_11 -0.0269075000
_diffrn_orient_matrix_UB_12 0.0008362000
_diffrn_orient_matrix_UB_13 0.1010044000
_diffrn_orient_matrix_UB_21 0.0829128000
_diffrn_orient_matrix_UB_22 -0.1064671000
_diffrn_orient_matrix_UB_23 0.0287822000
_diffrn_orient_matrix_UB_31 0.2016363000
_diffrn_orient_matrix_UB_32 0.0181160000
_diffrn_orient_matrix_UB_33 0.0003554000
_diffrn_radiation_collimation 'Varimax focusing mirrors'
_diffrn_radiation_monochromator mirror
_diffrn_radiation_probe x-ray
_diffrn_radiation_type 'Cu K\a'
_diffrn_radiation_wavelength 1.54178
_diffrn_radiation_xray_symbol K-L~3~
_diffrn_reflns_av_R_equivalents 0.0411
_diffrn_reflns_av_unetI/netI 0.0226
_diffrn_reflns_Laue_measured_fraction_full 0.992
_diffrn_reflns_Laue_measured_fraction_max 0.990
_diffrn_reflns_limit_h_max 8
_diffrn_reflns_limit_h_min -8
_diffrn_reflns_limit_k_max 18
_diffrn_reflns_limit_k_min -18
_diffrn_reflns_limit_l_max 18
_diffrn_reflns_limit_l_min -18
_diffrn_reflns_number 28801
_diffrn_reflns_point_group_measured_fraction_full 0.992
_diffrn_reflns_point_group_measured_fraction_max 0.990
_diffrn_reflns_theta_full 67.679
_diffrn_reflns_theta_max 68.239
_diffrn_reflns_theta_min 3.013
_diffrn_source 'Rotating anode'
_diffrn_source_current 30.0
_diffrn_source_power 1.2
_diffrn_source_target Cu
_diffrn_source_type 'Rigaku 007 HF'
_diffrn_source_voltage 40.0
_exptl_absorpt_coefficient_mu 2.010
_exptl_absorpt_correction_T_max 1.00000
_exptl_absorpt_correction_T_min 0.81051
_exptl_absorpt_correction_type multi-scan
_exptl_absorpt_process_details
;
CrysAlisPro 1.171.39.46b (Rigaku Oxford Diffraction, 2018)
Empirical absorption correction using spherical harmonics,
 implemented in SCALE3 ABSPACK scaling algorithm.
;
_exptl_crystal_colour red
_exptl_crystal_colour_primary red
_exptl_crystal_density_diffrn 1.417
_exptl_crystal_description block
_exptl_crystal_F_000 704
_exptl_crystal_recrystallization_method
'The material was recrystallised from a mixture of DCM and hexane  by slow evaporation'
_exptl_crystal_size_max 0.2
_exptl_crystal_size_mid 0.09
_exptl_crystal_size_min 0.07
_refine_diff_density_max 0.207
_refine_diff_density_min -0.315
_refine_diff_density_rms 0.051
_refine_ls_extinction_method none
_refine_ls_goodness_of_fit_ref 1.123
_refine_ls_hydrogen_treatment mixed
_refine_ls_matrix_type full
_refine_ls_number_parameters 495
_refine_ls_number_reflns 5671
_refine_ls_number_restraints 1040
_refine_ls_restrained_S_all 1.035
_refine_ls_R_factor_all 0.0377
_refine_ls_R_factor_gt 0.0362
_refine_ls_shift/su_max 0.000
_refine_ls_shift/su_mean 0.000
_refine_ls_structure_factor_coef Fsqd
_refine_ls_weighting_details 'w=1/[\s^2^(Fo^2^)+(0.0561P)^2^+0.5921P] where P=(Fo^2^+2Fc^2^)/3'
_refine_ls_weighting_scheme calc
_refine_ls_wR_factor_gt 0.1028
_refine_ls_wR_factor_ref 0.1054
_reflns_Friedel_coverage 0.000
_reflns_number_gt 5314
_reflns_number_total 5671
_reflns_threshold_expression 'I > 2\s(I)'
_cod_data_source_file d2ob00609j2.cif
_cod_data_source_block 17
_cod_depositor_comments 'Adding full bibliography for 7158654--7158659.cif.'
_cod_database_code 7158655
_shelx_shelxl_version_number 2018/3
_chemical_oxdiff_formula 'C16 H19 N3 O3 S'
_chemical_oxdiff_usercomment AKE-019
_shelx_space_group_comment
;
The symmetry employed for this shelxl refinement is uniquely defined
by the following loop, which should always be used as a source of
symmetry information in preference to the above space-group names.
They are only intended as comments.
;
_shelx_estimated_absorpt_t_max 0.872
_shelx_estimated_absorpt_t_min 0.689
_olex2_refinement_description
;
1. Fixed Uiso
 At 1.2 times of:
  All C(H) groups, All C(H,H) groups, All N(H) groups
2. Restrained distances
 N52-H52 = N2-H2
 0.86 with sigma of 0.01
 C15A-C16A \\sim C15B-C16B
 with sigma of 0.02
 C13-C15A \\sim C13-C15B
 with sigma of 0.04
 C13-C16A \\sim C13-C16B
 with sigma of 0.04
 C65A-C66A \\sim C65B-C66B
 with sigma of 0.02
 C63-C65A \\sim C63-C65B
 with sigma of 0.04
 C63-C66A \\sim C63-C66B
 with sigma of 0.04
 S1A-C13 \\sim S1B-C13
 with sigma of 0.02
 S1A-C16A \\sim S1B-C16B
 with sigma of 0.02
 C14A-C13 \\sim C14B-C13
 with sigma of 0.02
 C14A-C15A \\sim C14B-C15B
 with sigma of 0.02
 S1A-C15A \\sim S1B-C15B
 with sigma of 0.04
 C14A-C16A \\sim C14B-C16B
 with sigma of 0.04
 S51A-C63 \\sim S51B-C63
 with sigma of 0.02
 S51A-C66A \\sim S51B-C66B
 with sigma of 0.02
 C64A-C63 \\sim C64B-C63
 with sigma of 0.02
 C64A-C65A \\sim C64B-C65B
 with sigma of 0.02
 S51A-C65A \\sim S51B-C65B
 with sigma of 0.04
 C64A-C66A \\sim C64B-C66B
 with sigma of 0.04
3. Rigid bond restraints
 All non-hydrogen atoms
 with sigma for 1-2 distances of 0.01 and sigma for 1-3 distances of 0.01
4. Uiso/Uaniso restraints and constraints
All non-hydrogen atoms have similar U: within 2A with sigma of 0.04 and sigma
for terminal atoms of 0.08 within 2A
5. Rigid body (RIGU) restrains
 All non-hydrogen atoms
 with sigma for 1-2 distances of 0.004 and sigma for 1-3 distances of 0.004
 S51B, C64A, C63, C64B, S51A, C65B, C66A, C66B, C65A, C13, C14B, S1A, C15B,
 C16A, C15A, C16B, S1B, C14A
 with sigma for 1-2 distances of 0.001 and sigma for 1-3 distances of 0.001
6. Others
 Sof(S1B)=Sof(C14B)=Sof(H14B)=Sof(C15B)=Sof(H15B)=Sof(C16B)=Sof(H16B)=1-FVAR(1)
 Sof(S1A)=Sof(C14A)=Sof(H14A)=Sof(C15A)=Sof(H15A)=Sof(C16A)=Sof(H16A)=FVAR(1)
 Sof(S51B)=Sof(C64B)=Sof(H64B)=Sof(C65B)=Sof(H65B)=Sof(C66B)=Sof(H66B)=1-FVAR(2)
 Sof(S51A)=Sof(C64A)=Sof(H64A)=Sof(C65A)=Sof(H65A)=Sof(C66A)=Sof(H66A)=FVAR(2)
7.a Secondary CH2 refined with riding coordinates:
 C7(H7A,H7B), C8(H8A,H8B), C9(H9A,H9B), C10(H10A,H10B), C11(H11A,H11B),
 C12(H12A,H12B), C57(H57A,H57B), C58(H58A,H58B), C59(H59A,H59B), C60(H60A,H60B),
  C61(H61A,H61B), C62(H62A,H62B)
7.b Aromatic/amide H refined with riding coordinates:
 C3(H3), C6(H6), C5(H5), C14A(H14A), C14B(H14B), C15A(H15A), C15B(H15B),
 C16A(H16A), C16B(H16B), C53(H53), C56(H56), C55(H55), C64A(H64A), C64B(H64B),
 C65A(H65A), C65B(H65B), C66A(H66A), C66B(H66B)
;
_olex2_date_sample_data_collection 2018-06-08
_olex2_date_sample_submission 2018-05-16
_olex2_diffrn_ambient_temperature_device 'Oxford Cryosystems'
_olex2_exptl_crystal_mounting_method 'The crystal was mounted on a MITIGEN holder in perfluoroether oil'
_olex2_submission_original_sample_id AKE-019
_olex2_submission_special_instructions 'No special instructions were received'
_oxdiff_exptl_absorpt_empirical_details
;
Empirical correction (ABSPACK) includes:
- Absorption correction using spherical harmonics
- Frame scaling
;
_oxdiff_exptl_absorpt_empirical_full_max 1.818
_oxdiff_exptl_absorpt_empirical_full_min 0.696

loop_
_space_group_symop_operation_xyz
'x, y, z'
'-x, -y, -z'

loop_
_atom_site_label
_atom_site_type_symbol
_atom_site_fract_x
_atom_site_fract_y
_atom_site_fract_z
_atom_site_U_iso_or_equiv
_atom_site_adp_type
_atom_site_occupancy
_atom_site_site_symmetry_order
_atom_site_calc_flag
_atom_site_refinement_flags_posn
_atom_site_refinement_flags_adp
_atom_site_refinement_flags_occupancy
_atom_site_disorder_assembly
_atom_site_disorder_group
S1A S 0.31884(18) 0.14977(7) 0.29492(9) 0.0263(3) Uani 0.687(2) 1 d D U P A 1
S1B S 0.0446(6) 0.2236(3) 0.1535(3) 0.0228(6) Uani 0.313(2) 1 d D U P A 2
O1 O 0.06541(16) 0.57452(8) 0.03985(7) 0.0292(3) Uani 1 1 d . U . . .
O2 O 0.01503(17) 0.66818(7) 0.12806(7) 0.0288(3) Uani 1 1 d . U . . .
O3 O -0.32719(16) 0.92673(8) 0.28397(8) 0.0307(3) Uani 1 1 d . U . . .
N1 N 0.05600(18) 0.58764(9) 0.11699(8) 0.0224(3) Uani 1 1 d . U . . .
N2 N 0.12866(19) 0.60134(9) 0.29858(9) 0.0249(3) Uani 1 1 d D U . . .
H2 H 0.083(3) 0.6510(9) 0.2571(10) 0.030 Uiso 1 1 d D U . . .
N3 N 0.00244(18) 0.77829(9) 0.32272(9) 0.0244(3) Uani 1 1 d . U . . .
C4 C 0.1446(2) 0.33879(10) 0.24995(10) 0.0220(3) Uani 1 1 d . U . . .
C3 C 0.1035(2) 0.42017(10) 0.17982(10) 0.0214(3) Uani 1 1 d . U . . .
H3 H 0.081329 0.416393 0.120395 0.026 Uiso 1 1 calc R U . . .
C2 C 0.0941(2) 0.50778(10) 0.19516(10) 0.0213(3) Uani 1 1 d . U . . .
C1 C 0.1276(2) 0.51863(10) 0.28220(10) 0.0221(3) Uani 1 1 d . U . . .
C6 C 0.1673(2) 0.43367(11) 0.35281(10) 0.0240(3) Uani 1 1 d . U . . .
H6 H 0.189509 0.436252 0.412648 0.029 Uiso 1 1 calc R U . . .
C5 C 0.1743(2) 0.34845(11) 0.33713(10) 0.0241(3) Uani 1 1 d . U . . .
H5 H 0.200189 0.293815 0.386640 0.029 Uiso 1 1 calc R U . . .
C13 C 0.1643(2) 0.24599(10) 0.23353(10) 0.0231(3) Uani 1 1 d D U . . .
C14A C 0.0800(11) 0.2247(6) 0.1663(5) 0.0255(10) Uani 0.687(2) 1 d D U P A 1
H14A H -0.007727 0.269455 0.123987 0.031 Uiso 0.687(2) 1 calc R U P A 1
C14B C 0.292(2) 0.1657(8) 0.2788(9) 0.0306(19) Uani 0.313(2) 1 d D U P A 2
H14B H 0.371538 0.163218 0.326980 0.037 Uiso 0.313(2) 1 calc R U P A 2
C15A C 0.1377(10) 0.1287(4) 0.1667(4) 0.0258(9) Uani 0.687(2) 1 d D U P A 1
H15A H 0.090684 0.101709 0.125907 0.031 Uiso 0.687(2) 1 calc R U P A 1
C15B C 0.290(2) 0.0880(10) 0.2444(11) 0.031(2) Uani 0.313(2) 1 d D U P A 2
H15B H 0.368486 0.027372 0.267246 0.037 Uiso 0.313(2) 1 calc R U P A 2
C16A C 0.2691(9) 0.0795(4) 0.2329(5) 0.0249(9) Uani 0.687(2) 1 d D U P A 1
H16A H 0.325531 0.014608 0.243137 0.030 Uiso 0.687(2) 1 calc R U P A 1
C16B C 0.164(2) 0.1092(7) 0.1751(10) 0.0225(19) Uani 0.313(2) 1 d D U P A 2
H16B H 0.145665 0.066104 0.143322 0.027 Uiso 0.313(2) 1 calc R U P A 2
C7 C 0.1612(2) 0.61297(11) 0.38735(10) 0.0265(3) Uani 1 1 d . U . . .
H7A H 0.284591 0.572495 0.411765 0.032 Uiso 1 1 calc R U . . .
H7B H 0.058672 0.594780 0.430562 0.032 Uiso 1 1 calc R U . . .
C8 C 0.1631(2) 0.71569(11) 0.37625(11) 0.0277(3) Uani 1 1 d . U . . .
H8A H 0.158113 0.727644 0.437176 0.033 Uiso 1 1 calc R U . . .
H8B H 0.283587 0.728906 0.345866 0.033 Uiso 1 1 calc R U . . .
C9 C 0.0169(2) 0.87658(11) 0.29978(11) 0.0290(3) Uani 1 1 d . U . . .
H9A H 0.138492 0.883457 0.266894 0.035 Uiso 1 1 calc R U . . .
H9B H 0.016184 0.896703 0.356409 0.035 Uiso 1 1 calc R U . . .
C10 C -0.1482(2) 0.93780(11) 0.24078(12) 0.0315(4) Uani 1 1 d . U . . .
H10A H -0.139747 1.004242 0.228037 0.038 Uiso 1 1 calc R U . . .
H10B H -0.140177 0.921300 0.181874 0.038 Uiso 1 1 calc R U . . .
C11 C -0.3373(2) 0.83048(11) 0.30591(11) 0.0271(3) Uani 1 1 d . U . . .
H11A H -0.327675 0.809754 0.249195 0.033 Uiso 1 1 calc R U . . .
H11B H -0.462038 0.823233 0.335179 0.033 Uiso 1 1 calc R U . . .
C12 C -0.1800(2) 0.76992(11) 0.36903(10) 0.0258(3) Uani 1 1 d . U . . .
H12A H -0.187695 0.790430 0.425806 0.031 Uiso 1 1 calc R U . . .
H12B H -0.192239 0.703808 0.385243 0.031 Uiso 1 1 calc R U . . .
S51A S 0.82102(9) 0.11900(4) 0.36950(4) 0.02974(17) Uani 0.901(2) 1 d D U P B 1
S51B S 0.562(2) 0.1963(9) 0.4865(8) 0.0239(19) Uani 0.099(2) 1 d D U P B 2
O51 O 0.69064(19) 0.53704(8) 0.42074(7) 0.0344(3) Uani 1 1 d . U . . .
O52 O 0.60631(17) 0.63710(7) 0.29159(7) 0.0298(3) Uani 1 1 d . U . . .
O53 O 0.24669(17) 0.94482(8) 0.04931(8) 0.0324(3) Uani 1 1 d . U . . .
N51 N 0.64708(18) 0.55481(9) 0.33971(8) 0.0243(3) Uani 1 1 d . U . . .
N52 N 0.59305(19) 0.57985(9) 0.14494(8) 0.0239(3) Uani 1 1 d D U . . .
H52 H 0.571(3) 0.6282(9) 0.1658(12) 0.029 Uiso 1 1 d D U . . .
N53 N 0.47115(18) 0.76540(8) 0.04256(8) 0.0228(3) Uani 1 1 d . U . . .
C54 C 0.6675(2) 0.31180(10) 0.33019(10) 0.0222(3) Uani 1 1 d . U . . .
C53 C 0.6688(2) 0.38923(10) 0.36057(10) 0.0229(3) Uani 1 1 d . U . . .
H53 H 0.688009 0.381478 0.423467 0.027 Uiso 1 1 calc R U . . .
C52 C 0.6425(2) 0.47911(10) 0.30073(10) 0.0219(3) Uani 1 1 d . U . . .
C51 C 0.6152(2) 0.49505(10) 0.20574(10) 0.0214(3) Uani 1 1 d . U . . .
C56 C 0.6171(2) 0.41350(10) 0.17669(10) 0.0230(3) Uani 1 1 d . U . . .
H56 H 0.600592 0.419806 0.113833 0.028 Uiso 1 1 calc R U . . .
C55 C 0.6418(2) 0.32622(10) 0.23606(10) 0.0233(3) Uani 1 1 d . U . . .
H55 H 0.641630 0.273892 0.213264 0.028 Uiso 1 1 calc R U . . .
C63 C 0.6832(2) 0.21809(10) 0.39365(10) 0.0236(3) Uani 1 1 d D U . . .
C64A C 0.5887(10) 0.1956(4) 0.4733(4) 0.0278(9) Uani 0.901(2) 1 d D U P B 1
H64A H 0.506789 0.241234 0.498635 0.033 Uiso 0.901(2) 1 calc R U P B 1
C64B C 0.797(4) 0.1445(12) 0.3732(18) 0.038(5) Uani 0.099(2) 1 d D U P B 2
H64B H 0.880680 0.147824 0.321865 0.045 Uiso 0.099(2) 1 calc R U P B 2
C65A C 0.6222(4) 0.09676(16) 0.51675(17) 0.0261(5) Uani 0.901(2) 1 d D U P B 1
H65A H 0.564998 0.069728 0.572694 0.031 Uiso 0.901(2) 1 calc R U P B 1
C65B C 0.778(4) 0.0581(12) 0.4393(15) 0.025(4) Uani 0.099(2) 1 d D U P B 2
H65B H 0.835047 -0.003286 0.434279 0.030 Uiso 0.099(2) 1 calc R U P B 2
C66A C 0.7467(4) 0.04735(14) 0.46705(17) 0.0294(5) Uani 0.901(2) 1 d D U P B 1
H66A H 0.787869 -0.018986 0.484131 0.035 Uiso 0.901(2) 1 calc R U P B 1
C66B C 0.666(4) 0.0786(13) 0.5086(18) 0.033(5) Uani 0.099(2) 1 d D U P B 2
H66B H 0.647352 0.033506 0.563483 0.039 Uiso 0.099(2) 1 calc R U P B 2
C57 C 0.5653(2) 0.59767(10) 0.04782(10) 0.0233(3) Uani 1 1 d . U . . .
H57A H 0.434762 0.593368 0.036179 0.028 Uiso 1 1 calc R U . . .
H57B H 0.657570 0.550762 0.023262 0.028 Uiso 1 1 calc R U . . .
C58 C 0.5956(2) 0.69575(10) 0.00203(10) 0.0239(3) Uani 1 1 d . U . . .
H58A H 0.730382 0.697391 0.008568 0.029 Uiso 1 1 calc R U . . .
H58B H 0.568720 0.711416 -0.063857 0.029 Uiso 1 1 calc R U . . .
C59 C 0.2872(2) 0.80335(11) -0.00293(11) 0.0277(3) Uani 1 1 d . U . . .
H59A H 0.225291 0.751516 -0.002899 0.033 Uiso 1 1 calc R U . . .
H59B H 0.306521 0.837304 -0.067050 0.033 Uiso 1 1 calc R U . . .
C60 C 0.1604(2) 0.86963(12) 0.04633(12) 0.0313(4) Uani 1 1 d . U . . .
H60A H 0.036622 0.895761 0.014816 0.038 Uiso 1 1 calc R U . . .
H60B H 0.135401 0.834419 0.109300 0.038 Uiso 1 1 calc R U . . .
C61 C 0.4264(2) 0.90732(11) 0.09293(11) 0.0296(3) Uani 1 1 d . U . . .
H61A H 0.406957 0.872029 0.156555 0.036 Uiso 1 1 calc R U . . .
H61B H 0.486065 0.959359 0.094688 0.036 Uiso 1 1 calc R U . . .
C62 C 0.5585(2) 0.84305(11) 0.04381(11) 0.0270(3) Uani 1 1 d . U . . .
H62A H 0.581779 0.878276 -0.019379 0.032 Uiso 1 1 calc R U . . .
H62B H 0.682452 0.818339 0.075334 0.032 Uiso 1 1 calc R U . . .

loop_
_atom_site_aniso_label
_atom_site_aniso_U_11
_atom_site_aniso_U_22
_atom_site_aniso_U_33
_atom_site_aniso_U_23
_atom_site_aniso_U_13
_atom_site_aniso_U_12
S1A 0.0269(5) 0.0193(4) 0.0311(5) -0.0048(3) -0.0068(3) -0.0019(3)
S1B 0.0247(13) 0.0226(8) 0.0223(11) -0.0069(7) -0.0014(8) -0.0059(9)
O1 0.0386(6) 0.0288(6) 0.0195(5) -0.0064(4) -0.0020(4) -0.0055(5)
O2 0.0396(6) 0.0199(5) 0.0266(6) -0.0049(4) -0.0051(5) -0.0061(5)
O3 0.0297(6) 0.0253(6) 0.0357(6) -0.0081(5) 0.0028(5) -0.0041(5)
N1 0.0238(6) 0.0225(6) 0.0207(6) -0.0048(5) -0.0027(5) -0.0049(5)
N2 0.0302(7) 0.0229(6) 0.0217(6) -0.0063(5) -0.0045(5) -0.0043(5)
N3 0.0244(6) 0.0249(6) 0.0258(6) -0.0088(5) -0.0003(5) -0.0064(5)
C4 0.0196(7) 0.0229(7) 0.0233(7) -0.0057(6) -0.0007(5) -0.0048(6)
C3 0.0191(7) 0.0253(7) 0.0206(7) -0.0067(6) -0.0003(5) -0.0056(6)
C2 0.0205(7) 0.0221(7) 0.0201(7) -0.0037(6) -0.0008(5) -0.0046(6)
C1 0.0191(7) 0.0238(7) 0.0236(7) -0.0069(6) -0.0011(5) -0.0041(6)
C6 0.0245(7) 0.0264(7) 0.0201(7) -0.0054(6) -0.0026(6) -0.0040(6)
C5 0.0240(7) 0.0235(7) 0.0223(7) -0.0029(6) -0.0024(6) -0.0033(6)
C13 0.0222(7) 0.0237(7) 0.0232(7) -0.0056(6) 0.0027(6) -0.0063(6)
C14A 0.025(3) 0.0255(15) 0.025(2) -0.0047(13) 0.0020(14) -0.0068(14)
C14B 0.030(3) 0.028(3) 0.032(4) -0.005(2) -0.005(3) -0.004(2)
C15A 0.027(2) 0.0280(18) 0.0240(17) -0.0082(16) 0.0011(13) -0.0084(15)
C15B 0.030(4) 0.025(2) 0.034(4) -0.004(2) -0.005(3) -0.001(2)
C16A 0.0268(19) 0.0190(13) 0.030(2) -0.0090(12) 0.0017(14) -0.0057(11)
C16B 0.021(4) 0.016(3) 0.028(4) -0.006(3) 0.003(3) 0.000(3)
C7 0.0287(8) 0.0289(8) 0.0235(7) -0.0103(6) -0.0052(6) -0.0042(6)
C8 0.0263(8) 0.0308(8) 0.0291(8) -0.0132(7) -0.0048(6) -0.0048(6)
C9 0.0315(8) 0.0267(8) 0.0329(8) -0.0123(6) 0.0051(7) -0.0109(6)
C10 0.0361(9) 0.0250(8) 0.0326(8) -0.0063(7) 0.0059(7) -0.0088(7)
C11 0.0282(8) 0.0265(8) 0.0275(8) -0.0072(6) -0.0010(6) -0.0073(6)
C12 0.0270(8) 0.0275(8) 0.0242(7) -0.0074(6) 0.0004(6) -0.0079(6)
S51A 0.0332(3) 0.0201(3) 0.0315(3) -0.0042(2) 0.0067(2) -0.0025(2)
S51B 0.029(4) 0.035(3) 0.011(3) -0.0057(19) 0.006(2) -0.017(3)
O51 0.0536(8) 0.0317(6) 0.0208(6) -0.0069(5) -0.0077(5) -0.0125(5)
O52 0.0422(7) 0.0214(5) 0.0264(6) -0.0059(4) -0.0040(5) -0.0077(5)
O53 0.0355(6) 0.0240(6) 0.0353(6) -0.0085(5) -0.0071(5) 0.0012(5)
N51 0.0287(7) 0.0244(6) 0.0208(6) -0.0059(5) -0.0017(5) -0.0074(5)
N52 0.0322(7) 0.0203(6) 0.0197(6) -0.0059(5) -0.0017(5) -0.0055(5)
N53 0.0247(6) 0.0204(6) 0.0222(6) -0.0052(5) -0.0010(5) -0.0032(5)
C54 0.0204(7) 0.0226(7) 0.0233(7) -0.0046(6) -0.0003(5) -0.0056(6)
C53 0.0226(7) 0.0255(7) 0.0204(7) -0.0040(6) -0.0014(6) -0.0069(6)
C52 0.0235(7) 0.0217(7) 0.0220(7) -0.0073(6) -0.0009(6) -0.0058(6)
C51 0.0204(7) 0.0219(7) 0.0220(7) -0.0052(6) -0.0001(5) -0.0054(6)
C56 0.0249(7) 0.0249(7) 0.0199(7) -0.0061(6) -0.0009(6) -0.0065(6)
C55 0.0242(7) 0.0221(7) 0.0250(7) -0.0075(6) -0.0003(6) -0.0060(6)
C63 0.0232(7) 0.0242(7) 0.0238(7) -0.0049(6) -0.0033(6) -0.0068(6)
C64A 0.032(2) 0.0265(12) 0.0248(18) -0.0057(12) 0.0006(12) -0.0075(11)
C64B 0.047(9) 0.022(3) 0.034(7) 0.002(3) 0.022(7) -0.008(4)
C65A 0.0272(13) 0.0274(10) 0.0228(10) -0.0031(7) -0.0002(8) -0.0084(8)
C65B 0.025(8) 0.023(3) 0.022(7) 0.001(4) 0.009(5) -0.008(4)
C66A 0.0362(13) 0.0221(9) 0.0269(14) -0.0007(8) 0.0032(10) -0.0082(8)
C66B 0.036(10) 0.030(5) 0.024(7) 0.000(4) 0.013(6) -0.006(5)
C57 0.0278(8) 0.0223(7) 0.0194(7) -0.0058(6) -0.0009(6) -0.0038(6)
C58 0.0278(8) 0.0232(7) 0.0198(7) -0.0053(6) 0.0006(6) -0.0045(6)
C59 0.0281(8) 0.0293(8) 0.0250(8) -0.0071(6) -0.0043(6) -0.0037(6)
C60 0.0285(8) 0.0316(8) 0.0337(9) -0.0120(7) -0.0048(7) -0.0011(7)
C61 0.0328(8) 0.0252(8) 0.0310(8) -0.0081(6) -0.0032(7) -0.0047(6)
C62 0.0294(8) 0.0240(7) 0.0271(8) -0.0047(6) -0.0002(6) -0.0074(6)

loop_
_atom_type_symbol
_atom_type_description
_atom_type_scat_dispersion_real
_atom_type_scat_dispersion_imag
_atom_type_scat_source
C C 0.0181 0.0091 'International Tables Vol C Tables 4.2.6.8 and 6.1.1.4'
H H 0.0000 0.0000 'International Tables Vol C Tables 4.2.6.8 and 6.1.1.4'
N N 0.0311 0.0180 'International Tables Vol C Tables 4.2.6.8 and 6.1.1.4'
O O 0.0492 0.0322 'International Tables Vol C Tables 4.2.6.8 and 6.1.1.4'
S S 0.3331 0.5567 'International Tables Vol C Tables 4.2.6.8 and 6.1.1.4'

loop_
_geom_angle_atom_site_label_1
_geom_angle_atom_site_label_2
_geom_angle_atom_site_label_3
_geom_angle
_geom_angle_site_symmetry_1
_geom_angle_site_symmetry_3
_geom_angle_publ_flag
C13 S1A C16A 92.5(2) . . ?
C13 S1B C16B 93.4(5) . . ?
C11 O3 C10 109.65(12) . . ?
O1 N1 O2 121.34(12) . . ?
O1 N1 C2 119.05(12) . . ?
O2 N1 C2 119.62(12) . . ?
C1 N2 H2 117.0(13) . . ?
C1 N2 C7 124.45(13) . . ?
C7 N2 H2 117.2(13) . . ?
C8 N3 C9 112.39(12) . . ?
C8 N3 C12 112.09(12) . . ?
C12 N3 C9 108.84(12) . . ?
C3 C4 C5 117.18(13) . . ?
C3 C4 C13 121.39(13) . . ?
C5 C4 C13 121.38(13) . . ?
C4 C3 H3 119.5 . . ?
C4 C3 C2 121.01(13) . . ?
C2 C3 H3 119.5 . . ?
C3 C2 N1 116.51(13) . . ?
C3 C2 C1 122.54(13) . . ?
C1 C2 N1 120.90(13) . . ?
N2 C1 C2 124.19(13) . . ?
N2 C1 C6 120.89(13) . . ?
C6 C1 C2 114.89(13) . . ?
C1 C6 H6 119.0 . . ?
C5 C6 C1 122.01(14) . . ?
C5 C6 H6 119.0 . . ?
C4 C5 H5 118.8 . . ?
C6 C5 C4 122.35(14) . . ?
C6 C5 H5 118.8 . . ?
C4 C13 S1A 121.36(12) . . ?
C4 C13 S1B 124.90(18) . . ?
C14A C13 S1A 111.0(4) . . ?
C14A C13 C4 127.4(4) . . ?
C14B C13 S1B 110.9(6) . . ?
C14B C13 C4 124.1(6) . . ?
C13 C14A H14A 123.5 . . ?
C13 C14A C15A 112.9(6) . . ?
C15A C14A H14A 123.5 . . ?
C13 C14B H14B 124.1 . . ?
C13 C14B C15B 111.8(11) . . ?
C15B C14B H14B 124.1 . . ?
C14A C15A H15A 124.0 . . ?
C16A C15A C14A 112.1(5) . . ?
C16A C15A H15A 124.0 . . ?
C14B C15B H15B 123.4 . . ?
C16B C15B C14B 113.1(12) . . ?
C16B C15B H15B 123.4 . . ?
S1A C16A H16A 124.3 . . ?
C15A C16A S1A 111.5(4) . . ?
C15A C16A H16A 124.3 . . ?
S1B C16B H16B 124.6 . . ?
C15B C16B S1B 110.7(10) . . ?
C15B C16B H16B 124.6 . . ?
N2 C7 H7A 110.0 . . ?
N2 C7 H7B 110.0 . . ?
N2 C7 C8 108.33(13) . . ?
H7A C7 H7B 108.4 . . ?
C8 C7 H7A 110.0 . . ?
C8 C7 H7B 110.0 . . ?
N3 C8 C7 111.59(12) . . ?
N3 C8 H8A 109.3 . . ?
N3 C8 H8B 109.3 . . ?
C7 C8 H8A 109.3 . . ?
C7 C8 H8B 109.3 . . ?
H8A C8 H8B 108.0 . . ?
N3 C9 H9A 109.6 . . ?
N3 C9 H9B 109.6 . . ?
N3 C9 C10 110.20(13) . . ?
H9A C9 H9B 108.1 . . ?
C10 C9 H9A 109.6 . . ?
C10 C9 H9B 109.6 . . ?
O3 C10 C9 111.50(13) . . ?
O3 C10 H10A 109.3 . . ?
O3 C10 H10B 109.3 . . ?
C9 C10 H10A 109.3 . . ?
C9 C10 H10B 109.3 . . ?
H10A C10 H10B 108.0 . . ?
O3 C11 H11A 109.4 . . ?
O3 C11 H11B 109.4 . . ?
O3 C11 C12 111.25(13) . . ?
H11A C11 H11B 108.0 . . ?
C12 C11 H11A 109.4 . . ?
C12 C11 H11B 109.4 . . ?
N3 C12 C11 108.38(12) . . ?
N3 C12 H12A 110.0 . . ?
N3 C12 H12B 110.0 . . ?
C11 C12 H12A 110.0 . . ?
C11 C12 H12B 110.0 . . ?
H12A C12 H12B 108.4 . . ?
C63 S51A C66A 92.31(10) . . ?
C63 S51B C66B 91.2(9) . . ?
C61 O53 C60 109.41(12) . . ?
O51 N51 O52 121.15(12) . . ?
O51 N51 C52 119.36(12) . . ?
O52 N51 C52 119.49(12) . . ?
C51 N52 H52 117.7(13) . . ?
C51 N52 C57 125.18(13) . . ?
C57 N52 H52 115.9(13) . . ?
C58 N53 C62 112.92(12) . . ?
C59 N53 C58 112.32(12) . . ?
C59 N53 C62 109.01(12) . . ?
C53 C54 C55 117.43(13) . . ?
C53 C54 C63 121.59(13) . . ?
C55 C54 C63 120.92(13) . . ?
C54 C53 H53 119.3 . . ?
C54 C53 C52 121.43(14) . . ?
C52 C53 H53 119.3 . . ?
C53 C52 N51 116.77(13) . . ?
C53 C52 C51 121.90(13) . . ?
C51 C52 N51 121.33(13) . . ?
N52 C51 C52 124.26(13) . . ?
N52 C51 C56 120.61(13) . . ?
C56 C51 C52 115.11(13) . . ?
C51 C56 H56 118.8 . . ?
C55 C56 C51 122.31(14) . . ?
C55 C56 H56 118.8 . . ?
C54 C55 H55 119.1 . . ?
C56 C55 C54 121.80(14) . . ?
C56 C55 H55 119.1 . . ?
C54 C63 S51A 122.23(11) . . ?
C54 C63 S51B 124.5(5) . . ?
C64A C63 S51A 110.4(3) . . ?
C64A C63 C54 127.3(3) . . ?
C64B C63 S51B 115.7(10) . . ?
C64B C63 C54 119.8(9) . . ?
C63 C64A H64A 122.8 . . ?
C63 C64A C65A 114.5(4) . . ?
C65A C64A H64A 122.8 . . ?
C63 C64B H64B 124.4 . . ?
C63 C64B C65B 111.3(15) . . ?
C65B C64B H64B 124.4 . . ?
C64A C65A H65A 124.6 . . ?
C66A C65A C64A 110.8(3) . . ?
C66A C65A H65A 124.6 . . ?
C64B C65B H65B 125.4 . . ?
C66B C65B C64B 109.2(16) . . ?
C66B C65B H65B 125.4 . . ?
S51A C66A H66A 124.0 . . ?
C65A C66A S51A 112.01(16) . . ?
C65A C66A H66A 124.0 . . ?
S51B C66B H66B 124.0 . . ?
C65B C66B S51B 112.0(15) . . ?
C65B C66B H66B 124.0 . . ?
N52 C57 H57A 110.1 . . ?
N52 C57 H57B 110.1 . . ?
N52 C57 C58 107.80(12) . . ?
H57A C57 H57B 108.5 . . ?
C58 C57 H57A 110.1 . . ?
C58 C57 H57B 110.1 . . ?
N53 C58 C57 111.02(12) . . ?
N53 C58 H58A 109.4 . . ?
N53 C58 H58B 109.4 . . ?
C57 C58 H58A 109.4 . . ?
C57 C58 H58B 109.4 . . ?
H58A C58 H58B 108.0 . . ?
N53 C59 H59A 109.7 . . ?
N53 C59 H59B 109.7 . . ?
N53 C59 C60 109.63(12) . . ?
H59A C59 H59B 108.2 . . ?
C60 C59 H59A 109.7 . . ?
C60 C59 H59B 109.7 . . ?
O53 C60 C59 111.48(14) . . ?
O53 C60 H60A 109.3 . . ?
O53 C60 H60B 109.3 . . ?
C59 C60 H60A 109.3 . . ?
C59 C60 H60B 109.3 . . ?
H60A C60 H60B 108.0 . . ?
O53 C61 H61A 109.3 . . ?
O53 C61 H61B 109.3 . . ?
O53 C61 C62 111.58(13) . . ?
H61A C61 H61B 108.0 . . ?
C62 C61 H61A 109.3 . . ?
C62 C61 H61B 109.3 . . ?
N53 C62 C61 109.17(13) . . ?
N53 C62 H62A 109.8 . . ?
N53 C62 H62B 109.8 . . ?
C61 C62 H62A 109.8 . . ?
C61 C62 H62B 109.8 . . ?
H62A C62 H62B 108.3 . . ?

loop_
_geom_bond_atom_site_label_1
_geom_bond_atom_site_label_2
_geom_bond_distance
_geom_bond_site_symmetry_2
_geom_bond_publ_flag
S1A C13 1.7067(16) . ?
S1A C16A 1.712(4) . ?
S1B C13 1.692(3) . ?
S1B C16B 1.707(9) . ?
O1 N1 1.2393(16) . ?
O2 N1 1.2452(16) . ?
O3 C10 1.4285(19) . ?
O3 C11 1.4263(18) . ?
N1 C2 1.4410(19) . ?
N2 H2 0.856(9) . ?
N2 C1 1.3475(19) . ?
N2 C7 1.4531(19) . ?
N3 C8 1.456(2) . ?
N3 C9 1.4645(19) . ?
N3 C12 1.4615(19) . ?
C4 C3 1.385(2) . ?
C4 C5 1.412(2) . ?
C4 C13 1.471(2) . ?
C3 H3 0.9500 . ?
C3 C2 1.398(2) . ?
C2 C1 1.424(2) . ?
C1 C6 1.424(2) . ?
C6 H6 0.9500 . ?
C6 C5 1.368(2) . ?
C5 H5 0.9500 . ?
C13 C14A 1.373(6) . ?
C13 C14B 1.390(10) . ?
C14A H14A 0.9500 . ?
C14A C15A 1.420(8) . ?
C14B H14B 0.9500 . ?
C14B C15B 1.420(14) . ?
C15A H15A 0.9500 . ?
C15A C16A 1.371(5) . ?
C15B H15B 0.9500 . ?
C15B C16B 1.365(11) . ?
C16A H16A 0.9500 . ?
C16B H16B 0.9500 . ?
C7 H7A 0.9900 . ?
C7 H7B 0.9900 . ?
C7 C8 1.526(2) . ?
C8 H8A 0.9900 . ?
C8 H8B 0.9900 . ?
C9 H9A 0.9900 . ?
C9 H9B 0.9900 . ?
C9 C10 1.511(2) . ?
C10 H10A 0.9900 . ?
C10 H10B 0.9900 . ?
C11 H11A 0.9900 . ?
C11 H11B 0.9900 . ?
C11 C12 1.502(2) . ?
C12 H12A 0.9900 . ?
C12 H12B 0.9900 . ?
S51A C63 1.7167(16) . ?
S51A C66A 1.719(2) . ?
S51B C63 1.603(8) . ?
S51B C66B 1.722(17) . ?
O51 N51 1.2383(17) . ?
O52 N51 1.2457(17) . ?
O53 C60 1.432(2) . ?
O53 C61 1.423(2) . ?
N51 C52 1.4377(19) . ?
N52 H52 0.855(9) . ?
N52 C51 1.3501(19) . ?
N52 C57 1.4508(19) . ?
N53 C58 1.4637(19) . ?
N53 C59 1.462(2) . ?
N53 C62 1.4639(19) . ?
C54 C53 1.378(2) . ?
C54 C55 1.411(2) . ?
C54 C63 1.473(2) . ?
C53 H53 0.9500 . ?
C53 C52 1.401(2) . ?
C52 C51 1.422(2) . ?
C51 C56 1.421(2) . ?
C56 H56 0.9500 . ?
C56 C55 1.368(2) . ?
C55 H55 0.9500 . ?
C63 C64A 1.347(5) . ?
C63 C64B 1.323(17) . ?
C64A H64A 0.9500 . ?
C64A C65A 1.438(6) . ?
C64B H64B 0.9500 . ?
C64B C65B 1.450(17) . ?
C65A H65A 0.9500 . ?
C65A C66A 1.357(3) . ?
C65B H65B 0.9500 . ?
C65B C66B 1.340(17) . ?
C66A H66A 0.9500 . ?
C66B H66B 0.9500 . ?
C57 H57A 0.9900 . ?
C57 H57B 0.9900 . ?
C57 C58 1.522(2) . ?
C58 H58A 0.9900 . ?
C58 H58B 0.9900 . ?
C59 H59A 0.9900 . ?
C59 H59B 0.9900 . ?
C59 C60 1.516(2) . ?
C60 H60A 0.9900 . ?
C60 H60B 0.9900 . ?
C61 H61A 0.9900 . ?
C61 H61B 0.9900 . ?
C61 C62 1.512(2) . ?
C62 H62A 0.9900 . ?
C62 H62B 0.9900 . ?

loop_
_geom_hbond_atom_site_label_D
_geom_hbond_atom_site_label_H
_geom_hbond_atom_site_label_A
_geom_hbond_distance_DH
_geom_hbond_distance_HA
_geom_hbond_distance_DA
_geom_hbond_angle_DHA
_geom_hbond_site_symmetry_A
_geom_hbond_publ_flag
N2 H2 O2 0.856(9) 1.995(16) 2.6365(17) 130.9(16) . yes
N52 H52 O52 0.855(9) 1.997(16) 2.6238(16) 129.4(16) . yes

loop_
_geom_torsion_atom_site_label_1
_geom_torsion_atom_site_label_2
_geom_torsion_atom_site_label_3
_geom_torsion_atom_site_label_4
_geom_torsion
_geom_torsion_site_symmetry_1
_geom_torsion_site_symmetry_2
_geom_torsion_site_symmetry_3
_geom_torsion_site_symmetry_4
_geom_torsion_publ_flag
S1A C13 C14A C15A 1.8(8) . . . . ?
S1B C13 C14B C15B 1.2(15) . . . . ?
O1 N1 C2 C3 -11.91(19) . . . . ?
O1 N1 C2 C1 165.66(13) . . . . ?
O2 N1 C2 C3 168.31(13) . . . . ?
O2 N1 C2 C1 -14.1(2) . . . . ?
O3 C11 C12 N3 -61.74(16) . . . . ?
N1 C2 C1 N2 -0.7(2) . . . . ?
N1 C2 C1 C6 -178.72(13) . . . . ?
N2 C1 C6 C5 -177.40(14) . . . . ?
N2 C7 C8 N3 47.32(17) . . . . ?
N3 C9 C10 O3 56.56(17) . . . . ?
C4 C3 C2 N1 178.19(13) . . . . ?
C4 C3 C2 C1 0.7(2) . . . . ?
C4 C13 C14A C15A 176.8(4) . . . . ?
C4 C13 C14B C15B -175.6(10) . . . . ?
C3 C4 C5 C6 -1.3(2) . . . . ?
C3 C4 C13 S1A 147.22(13) . . . . ?
C3 C4 C13 S1B -31.6(3) . . . . ?
C3 C4 C13 C14A -27.3(5) . . . . ?
C3 C4 C13 C14B 144.8(8) . . . . ?
C3 C2 C1 N2 176.71(14) . . . . ?
C3 C2 C1 C6 -1.3(2) . . . . ?
C2 C1 C6 C5 0.7(2) . . . . ?
C1 N2 C7 C8 176.63(14) . . . . ?
C1 C6 C5 C4 0.6(2) . . . . ?
C5 C4 C3 C2 0.6(2) . . . . ?
C5 C4 C13 S1A -30.2(2) . . . . ?
C5 C4 C13 S1B 151.0(2) . . . . ?
C5 C4 C13 C14A 155.3(5) . . . . ?
C5 C4 C13 C14B -32.6(8) . . . . ?
C13 S1A C16A C15A 0.1(5) . . . . ?
C13 S1B C16B C15B 1.7(11) . . . . ?
C13 C4 C3 C2 -176.87(13) . . . . ?
C13 C4 C5 C6 176.25(14) . . . . ?
C13 C14A C15A C16A -1.7(9) . . . . ?
C13 C14B C15B C16B 0.0(19) . . . . ?
C14A C15A C16A S1A 0.8(8) . . . . ?
C14B C15B C16B S1B -1.2(18) . . . . ?
C16A S1A C13 C4 -176.4(3) . . . . ?
C16A S1A C13 C14A -1.1(5) . . . . ?
C16B S1B C13 C4 175.1(6) . . . . ?
C16B S1B C13 C14B -1.6(9) . . . . ?
C7 N2 C1 C2 179.47(14) . . . . ?
C7 N2 C1 C6 -2.6(2) . . . . ?
C8 N3 C9 C10 177.43(13) . . . . ?
C8 N3 C12 C11 -175.24(12) . . . . ?
C9 N3 C8 C7 -171.48(13) . . . . ?
C9 N3 C12 C11 59.80(15) . . . . ?
C10 O3 C11 C12 59.69(16) . . . . ?
C11 O3 C10 C9 -56.65(17) . . . . ?
C12 N3 C8 C7 65.55(16) . . . . ?
C12 N3 C9 C10 -57.80(16) . . . . ?
S51A C63 C64A C65A -1.1(7) . . . . ?
S51B C63 C64B C65B 3(3) . . . . ?
O51 N51 C52 C53 6.6(2) . . . . ?
O51 N51 C52 C51 -172.60(14) . . . . ?
O52 N51 C52 C53 -173.10(13) . . . . ?
O52 N51 C52 C51 7.7(2) . . . . ?
O53 C61 C62 N53 -59.85(16) . . . . ?
N51 C52 C51 N52 0.5(2) . . . . ?
N51 C52 C51 C56 178.98(13) . . . . ?
N52 C51 C56 C55 179.07(14) . . . . ?
N52 C57 C58 N53 -55.19(16) . . . . ?
N53 C59 C60 O53 58.28(17) . . . . ?
C54 C53 C52 N51 -179.83(13) . . . . ?
C54 C53 C52 C51 -0.7(2) . . . . ?
C54 C63 C64A C65A 175.1(3) . . . . ?
C54 C63 C64B C65B -174.1(18) . . . . ?
C53 C54 C55 C56 -0.7(2) . . . . ?
C53 C54 C63 S51A -138.55(13) . . . . ?
C53 C54 C63 S51B 47.1(8) . . . . ?
C53 C54 C63 C64A 45.7(5) . . . . ?
C53 C54 C63 C64B -136.0(19) . . . . ?
C53 C52 C51 N52 -178.60(14) . . . . ?
C53 C52 C51 C56 -0.1(2) . . . . ?
C52 C51 C56 C55 0.5(2) . . . . ?
C51 N52 C57 C58 -166.30(14) . . . . ?
C51 C56 C55 C54 -0.2(2) . . . . ?
C55 C54 C53 C52 1.1(2) . . . . ?
C55 C54 C63 S51A 44.34(19) . . . . ?
C55 C54 C63 S51B -130.0(8) . . . . ?
C55 C54 C63 C64A -131.4(5) . . . . ?
C55 C54 C63 C64B 46.9(19) . . . . ?
C63 S51A C66A C65A -0.4(2) . . . . ?
C63 S51B C66B C65B -6(3) . . . . ?
C63 C54 C53 C52 -176.15(14) . . . . ?
C63 C54 C55 C56 176.57(14) . . . . ?
C63 C64A C65A C66A 0.9(7) . . . . ?
C63 C64B C65B C66B -7(4) . . . . ?
C64A C65A C66A S51A -0.2(5) . . . . ?
C64B C65B C66B S51B 9(4) . . . . ?
C66A S51A C63 C54 -175.58(15) . . . . ?
C66A S51A C63 C64A 0.8(4) . . . . ?
C66B S51B C63 C54 178.6(13) . . . . ?
C66B S51B C63 C64B 2(2) . . . . ?
C57 N52 C51 C52 179.89(14) . . . . ?
C57 N52 C51 C56 1.5(2) . . . . ?
C58 N53 C59 C60 176.01(13) . . . . ?
C58 N53 C62 C61 -175.81(12) . . . . ?
C59 N53 C58 C57 -89.75(15) . . . . ?
C59 N53 C62 C61 58.61(15) . . . . ?
C60 O53 C61 C62 58.74(17) . . . . ?
C61 O53 C60 C59 -57.82(17) . . . . ?
C62 N53 C58 C57 146.48(13) . . . . ?
C62 N53 C59 C60 -58.06(16) . . . . ?
